data_7211105
loop_
_publ_author_name
'Manna, Prankrishna'
'Seth, Saikat Kumar'
'Mitra, Monojit'
'Das, Amrita'
'Singh, N. Jiten'
'Choudhury, Somnath Ray'
'Kar, Tanusree'
'Mukhopadhyay, Subrata'

_publ_section_title
;
 A successive layer-by-layer assembly of supramolecular frameworks driven
 by a novel type of face-to-face \p+--\p+ interactions
;
_journal_issue 39
_journal_name_full CrystEngComm
_journal_page_first 7879
_journal_paper_doi 10.1039/c3ce41230j
_journal_volume 15
_journal_year 2013
_chemical_formula_sum 'C20 H19 N9 O15'
_chemical_formula_weight 625.44
_chemical_name_systematic
;
?
;
_space_group_IT_number 2
_symmetry_cell_setting triclinic
_symmetry_space_group_name_Hall '-P 1'
_symmetry_space_group_name_H-M 'P -1'
_atom_sites_solution_hydrogens geom
_atom_sites_solution_primary direct
_atom_sites_solution_secondary difmap
_audit_creation_method SHELXL-97
_cell_angle_alpha 110.238(12)
_cell_angle_beta 95.823(13)
_cell_angle_gamma 93.793(13)
_cell_formula_units_Z 2
_cell_length_a 8.671(6)
_cell_length_b 12.162(8)
_cell_length_c 13.095(8)
_cell_measurement_reflns_used 800
_cell_measurement_temperature 150(2)
_cell_measurement_theta_max 26.5
_cell_measurement_theta_min 1.0
_cell_volume 1281.4(15)
_computing_cell_refinement 'BRUKER SMART APEX II'
_computing_data_collection 'BRUKER SMART APEX II'
_computing_data_reduction 'BRUKER AXS SAINT'
_computing_molecular_graphics 'ORTEP-3 for Windows (Version 1.06) and CAMERON'
_computing_publication_material 'SHELXL97 and PARST 95 (Nardelli, 1995)'
_computing_structure_refinement 'SHELXL-97 (Sheldrick, 1997)'
_computing_structure_solution 'SHELXS-97 (Sheldrick, 1990)'
_diffrn_ambient_temperature 150(2)
_diffrn_measured_fraction_theta_full 0.991
_diffrn_measured_fraction_theta_max 0.991
_diffrn_measurement_device_type 'BRUKER SMART APEX II CCD AREA DETECTOR'
_diffrn_measurement_method 'OMEGA SCAN'
_diffrn_radiation_monochromator graphite
_diffrn_radiation_source 'fine-focus sealed tube'
_diffrn_radiation_type MoK\a
_diffrn_radiation_wavelength 0.71073
_diffrn_reflns_av_R_equivalents 0.0426
_diffrn_reflns_av_sigmaI/netI 0.0484
_diffrn_reflns_limit_h_max 10
_diffrn_reflns_limit_h_min -10
_diffrn_reflns_limit_k_max 14
_diffrn_reflns_limit_k_min -14
_diffrn_reflns_limit_l_max 15
_diffrn_reflns_limit_l_min -15
_diffrn_reflns_number 11391
_diffrn_reflns_theta_full 25.00
_diffrn_reflns_theta_max 25.00
_diffrn_reflns_theta_min 1.67
_exptl_absorpt_coefficient_mu 0.141
_exptl_absorpt_correction_type none
_exptl_crystal_colour colourless
_exptl_crystal_density_diffrn 1.621
_exptl_crystal_density_meas ?
_exptl_crystal_density_method 'not measured'
_exptl_crystal_description Block
_exptl_crystal_F_000 644
_exptl_crystal_size_max 0.32
_exptl_crystal_size_mid 0.28
_exptl_crystal_size_min 0.26
_refine_diff_density_max 0.311
_refine_diff_density_min -0.257
_refine_diff_density_rms 0.061
_refine_ls_extinction_coef 0.0042(12)
_refine_ls_extinction_expression Fc^*^=kFc[1+0.001xFc^2^\l^3^/sin(2\q)]^-1/4^
_refine_ls_extinction_method SHELXL
_refine_ls_goodness_of_fit_ref 1.029
_refine_ls_hydrogen_treatment constr
_refine_ls_matrix_type full
_refine_ls_number_parameters 398
_refine_ls_number_reflns 4491
_refine_ls_number_restraints 0
_refine_ls_restrained_S_all 1.029
_refine_ls_R_factor_all 0.0513
_refine_ls_R_factor_gt 0.0377
_refine_ls_shift/su_max 0.000
_refine_ls_shift/su_mean 0.000
_refine_ls_structure_factor_coef Fsqd
_refine_ls_weighting_details 'calc w=1/[\s^2^(Fo^2^)+(0.0560P)^2^+0.4049P] where P=(Fo^2^+2Fc^2^)/3'
_refine_ls_weighting_scheme calc
_refine_ls_wR_factor_gt 0.0981
_refine_ls_wR_factor_ref 0.1100
_reflns_number_gt 3606
_reflns_number_total 4491
_reflns_threshold_expression >2sigma(I)
_cod_data_source_file c3ce41230j.txt
_cod_data_source_block l-4
_cod_depositor_comments
;
The following automatic conversions were performed:

'_symmetry_cell_setting' value 'Triclinic' changed to 'triclinic'
according to /home/saulius/struct/CIF-dictionaries/cif_core.dic
dictionary named 'cif_core.dic' version 2.4.2 from 2011-04-26.

Automatic conversion script
Id: cif_fix_values 1891 2012-01-12 08:04:46Z andrius 

The following automatic conversions were performed:

'_exptl_crystal_density_meas' value 'not measured' was changed to '?'
- the value is perceived as not measured.

Automatic conversion script
Id: cif_fix_values 3008 2015-01-20 13:52:24Z robertas 
;
_cod_original_cell_volume 1281.5(14)
_cod_original_sg_symbol_H-M P-1
_cod_database_code 7211105

loop_
_symmetry_equiv_pos_as_xyz
'x, y, z'
'-x, -y, -z'

loop_
_atom_site_label
_atom_site_type_symbol
_atom_site_fract_x
_atom_site_fract_y
_atom_site_fract_z
_atom_site_U_iso_or_equiv
_atom_site_adp_type
_atom_site_occupancy
_atom_site_symmetry_multiplicity
_atom_site_calc_flag
_atom_site_refinement_flags
N1 N 1.28551(17) 0.59768(14) 0.56273(12) 0.0214(4) Uani 1 1 d .
H1 H 1.2857 0.6582 0.6213 0.026 Uiso 1 1 calc R
C1 C 1.3674(2) 0.60954(17) 0.48452(15) 0.0226(4) Uani 1 1 d .
H1A H 1.4223 0.6817 0.4946 0.027 Uiso 1 1 calc R
C2 C 1.3698(2) 0.51460(17) 0.38941(15) 0.0223(4) Uani 1 1 d .
H2 H 1.4248 0.5218 0.3343 0.027 Uiso 1 1 calc R
C3 C 1.2875(2) 0.40722(17) 0.37776(15) 0.0244(4) Uani 1 1 d .
H3A H 1.2886 0.3418 0.3145 0.029 Uiso 1 1 calc R
C4 C 1.2037(2) 0.39744(17) 0.46027(15) 0.0227(4) Uani 1 1 d .
H4A H 1.1491 0.3259 0.4523 0.027 Uiso 1 1 calc R
C5 C 1.2026(2) 0.49553(16) 0.55444(14) 0.0184(4) Uani 1 1 d .
C6 C 1.1169(2) 0.49970(16) 0.64886(14) 0.0181(4) Uani 1 1 d .
C7 C 1.0219(2) 0.40218(16) 0.64787(14) 0.0195(4) Uani 1 1 d .
H7 H 1.0101 0.3321 0.5878 0.023 Uiso 1 1 calc R
C8 C 0.9442(2) 0.41150(16) 0.73912(14) 0.0193(4) Uani 1 1 d .
C9 C 0.9651(2) 0.51954(16) 0.82669(15) 0.0197(4) Uani 1 1 d .
H9 H 0.9161 0.5288 0.8887 0.024 Uiso 1 1 calc R
C10 C 1.0610(2) 0.61392(16) 0.81987(14) 0.0188(4) Uani 1 1 d .
N2 N 1.13636(17) 0.60441(13) 0.73282(12) 0.0192(3) Uani 1 1 d .
C11 C 1.0852(2) 0.73127(16) 0.91007(14) 0.0192(4) Uani 1 1 d .
C12 C 1.0000(2) 0.76436(17) 0.99865(15) 0.0223(4) Uani 1 1 d .
H12 H 0.9232 0.7111 1.0053 0.027 Uiso 1 1 calc R
C13 C 1.0307(2) 0.87779(17) 1.07719(15) 0.0242(4) Uani 1 1 d .
H13 H 0.9728 0.9006 1.1356 0.029 Uiso 1 1 calc R
C14 C 1.1477(2) 0.95708(17) 1.06853(15) 0.0249(4) Uani 1 1 d .
H14 H 1.1694 1.0325 1.1211 0.030 Uiso 1 1 calc R
C15 C 1.2306(2) 0.92110(17) 0.98008(15) 0.0239(4) Uani 1 1 d .
H15 H 1.3095 0.9725 0.9728 0.029 Uiso 1 1 calc R
N3 N 1.19737(17) 0.81194(13) 0.90457(12) 0.0203(3) Uani 1 1 d .
H3 H 1.2498 0.7920 0.8498 0.024 Uiso 1 1 calc R
C16 C 0.8414(2) 0.30910(16) 0.74132(14) 0.0189(4) Uani 1 1 d .
C17 C 0.8665(2) 0.19307(16) 0.68095(15) 0.0217(4) Uani 1 1 d .
H17 H 0.9485 0.1789 0.6391 0.026 Uiso 1 1 calc R
C18 C 0.7690(2) 0.09995(17) 0.68396(15) 0.0232(4) Uani 1 1 d .
H18 H 0.7856 0.0228 0.6447 0.028 Uiso 1 1 calc R
N4 N 0.64988(17) 0.12136(14) 0.74383(13) 0.0230(4) Uani 1 1 d .
H4 H 0.5899 0.0626 0.7447 0.028 Uiso 1 1 calc R
C19 C 0.6212(2) 0.23063(17) 0.80209(15) 0.0241(4) Uani 1 1 d .
H19 H 0.5373 0.2418 0.8423 0.029 Uiso 1 1 calc R
C20 C 0.7155(2) 0.32655(17) 0.80264(15) 0.0224(4) Uani 1 1 d .
H20 H 0.6959 0.4025 0.8434 0.027 Uiso 1 1 calc R
N5 N 0.6867(2) 0.85333(15) 0.42328(13) 0.0283(4) Uani 1 1 d .
O5A O 0.57156(18) 0.78798(15) 0.41964(13) 0.0438(4) Uani 1 1 d .
O5B O 0.82096(16) 0.84636(13) 0.45933(11) 0.0325(4) Uani 1 1 d .
O5C O 0.66112(16) 0.94087(13) 0.38587(12) 0.0347(4) Uani 1 1 d .
H5O5 H 0.7444 0.9645 0.3716 0.052 Uiso 1 1 d R
N6 N 0.71306(18) 0.60699(16) 0.13152(14) 0.0280(4) Uani 1 1 d .
O6A O 0.61080(16) 0.55405(12) 0.17139(11) 0.0308(3) Uani 1 1 d .
O6B O 0.75772(17) 0.71199(13) 0.18207(13) 0.0392(4) Uani 1 1 d .
O6C O 0.76038(17) 0.54757(14) 0.04474(11) 0.0348(4) Uani 1 1 d .
N7 N 0.42356(19) 0.29511(15) 0.07169(13) 0.0261(4) Uani 1 1 d .
O7A O 0.35076(16) 0.35896(12) 0.13999(11) 0.0290(3) Uani 1 1 d .
O7B O 0.55332(16) 0.34333(13) 0.04881(11) 0.0303(3) Uani 1 1 d .
H7O7 H 0.5655 0.4125 0.0898 0.045 Uiso 1 1 d R
O7C O 0.38911(18) 0.18960(13) 0.02044(12) 0.0389(4) Uani 1 1 d .
N8 N 0.51781(18) 0.13136(14) 0.25093(13) 0.0233(4) Uani 1 1 d .
O8A O 0.58801(15) 0.22407(11) 0.24394(10) 0.0252(3) Uani 1 1 d .
O8B O 0.54427(17) 0.03228(12) 0.18902(12) 0.0324(3) Uani 1 1 d .
O8C O 0.42487(17) 0.14102(13) 0.31903(12) 0.0368(4) Uani 1 1 d .
N9 N 0.92783(18) 0.11488(14) 0.34068(13) 0.0246(4) Uani 1 1 d .
O9A O 1.02287(17) 0.14702(13) 0.28955(11) 0.0342(4) Uani 1 1 d .
O9B O 0.90201(16) 0.00284(12) 0.32229(12) 0.0305(3) Uani 1 1 d .
O9C O 0.85715(16) 0.18427(12) 0.40866(11) 0.0312(3) Uani 1 1 d .

loop_
_atom_site_aniso_label
_atom_site_aniso_U_11
_atom_site_aniso_U_22
_atom_site_aniso_U_33
_atom_site_aniso_U_23
_atom_site_aniso_U_13
_atom_site_aniso_U_12
N1 0.0235(8) 0.0186(8) 0.0219(8) 0.0076(6) 0.0020(6) -0.0005(7)
C1 0.0209(9) 0.0235(10) 0.0266(10) 0.0141(8) 0.0022(7) -0.0017(8)
C2 0.0205(9) 0.0273(10) 0.0227(9) 0.0132(8) 0.0021(7) 0.0045(8)
C3 0.0266(10) 0.0242(11) 0.0222(9) 0.0086(8) 0.0011(8) 0.0033(8)
C4 0.0239(9) 0.0203(10) 0.0246(10) 0.0099(8) 0.0012(8) -0.0002(8)
C5 0.0159(8) 0.0181(9) 0.0236(9) 0.0118(8) -0.0011(7) 0.0005(7)
C6 0.0169(8) 0.0188(9) 0.0205(9) 0.0100(8) -0.0003(7) 0.0018(7)
C7 0.0184(9) 0.0181(9) 0.0209(9) 0.0069(8) -0.0006(7) 0.0010(7)
C8 0.0166(9) 0.0186(10) 0.0234(9) 0.0100(8) -0.0018(7) 0.0007(7)
C9 0.0174(9) 0.0214(10) 0.0222(9) 0.0104(8) 0.0008(7) 0.0026(7)
C10 0.0171(9) 0.0197(10) 0.0209(9) 0.0101(8) -0.0017(7) 0.0016(7)
N2 0.0182(7) 0.0185(8) 0.0208(8) 0.0083(6) -0.0010(6) -0.0003(6)
C11 0.0182(9) 0.0190(10) 0.0212(9) 0.0097(8) -0.0023(7) 0.0015(8)
C12 0.0208(9) 0.0226(10) 0.0229(9) 0.0089(8) -0.0007(7) 0.0001(8)
C13 0.0259(10) 0.0259(11) 0.0197(9) 0.0071(8) 0.0000(7) 0.0056(8)
C14 0.0280(10) 0.0194(10) 0.0230(9) 0.0051(8) -0.0054(8) 0.0006(8)
C15 0.0258(10) 0.0180(10) 0.0262(10) 0.0081(8) -0.0038(8) -0.0009(8)
N3 0.0209(8) 0.0190(8) 0.0209(8) 0.0079(6) 0.0013(6) -0.0004(6)
C16 0.0185(9) 0.0208(10) 0.0179(9) 0.0094(7) -0.0029(7) -0.0001(7)
C17 0.0214(9) 0.0217(10) 0.0231(9) 0.0103(8) 0.0018(7) -0.0001(8)
C18 0.0251(10) 0.0185(10) 0.0260(10) 0.0096(8) -0.0022(8) 0.0014(8)
N4 0.0205(8) 0.0195(8) 0.0299(8) 0.0126(7) -0.0023(6) -0.0052(6)
C19 0.0212(9) 0.0262(11) 0.0260(10) 0.0108(8) 0.0035(8) 0.0001(8)
C20 0.0215(9) 0.0198(10) 0.0248(9) 0.0075(8) 0.0013(7) -0.0004(8)
N5 0.0314(10) 0.0302(10) 0.0234(8) 0.0112(7) 0.0010(7) -0.0016(8)
O5A 0.0406(9) 0.0533(11) 0.0409(9) 0.0269(8) -0.0002(7) -0.0182(8)
O5B 0.0310(8) 0.0370(9) 0.0324(8) 0.0159(7) 0.0016(6) 0.0077(6)
O5C 0.0248(7) 0.0365(9) 0.0493(9) 0.0258(7) -0.0003(6) -0.0008(6)
N6 0.0231(9) 0.0321(10) 0.0317(9) 0.0167(8) -0.0031(7) 0.0039(8)
O6A 0.0295(7) 0.0296(8) 0.0362(8) 0.0139(7) 0.0107(6) 0.0001(6)
O6B 0.0364(8) 0.0273(9) 0.0518(10) 0.0136(7) 0.0026(7) -0.0022(7)
O6C 0.0338(8) 0.0441(9) 0.0278(8) 0.0152(7) 0.0041(6) -0.0006(7)
N7 0.0288(9) 0.0279(10) 0.0216(8) 0.0107(7) -0.0029(7) 0.0025(8)
O7A 0.0301(7) 0.0329(8) 0.0243(7) 0.0093(6) 0.0058(6) 0.0061(6)
O7B 0.0309(8) 0.0283(8) 0.0308(7) 0.0085(6) 0.0089(6) 0.0011(6)
O7C 0.0427(9) 0.0262(9) 0.0382(8) 0.0028(7) -0.0038(7) -0.0013(7)
N8 0.0214(8) 0.0228(9) 0.0257(8) 0.0107(7) -0.0009(7) -0.0044(7)
O8A 0.0276(7) 0.0206(7) 0.0269(7) 0.0108(6) -0.0002(5) -0.0073(6)
O8B 0.0402(8) 0.0185(8) 0.0372(8) 0.0071(6) 0.0122(6) 0.0000(6)
O8C 0.0413(9) 0.0293(8) 0.0413(9) 0.0120(7) 0.0181(7) -0.0027(7)
N9 0.0262(9) 0.0207(9) 0.0243(8) 0.0070(7) -0.0042(7) 0.0014(7)
O9A 0.0384(8) 0.0317(8) 0.0323(8) 0.0118(7) 0.0078(6) -0.0040(7)
O9B 0.0335(8) 0.0171(7) 0.0397(8) 0.0079(6) 0.0079(6) 0.0018(6)
O9C 0.0357(8) 0.0252(8) 0.0299(7) 0.0051(6) 0.0041(6) 0.0099(6)

loop_
_atom_type_symbol
_atom_type_description
_atom_type_scat_dispersion_real
_atom_type_scat_dispersion_imag
_atom_type_scat_source
C C 0.0033 0.0016 'International Tables Vol C Tables 4.2.6.8 and 6.1.1.4'
H H 0.0000 0.0000 'International Tables Vol C Tables 4.2.6.8 and 6.1.1.4'
N N 0.0061 0.0033 'International Tables Vol C Tables 4.2.6.8 and 6.1.1.4'
O O 0.0106 0.0060 'International Tables Vol C Tables 4.2.6.8 and 6.1.1.4'

loop_
_geom_angle_atom_site_label_1
_geom_angle_atom_site_label_2
_geom_angle_atom_site_label_3
_geom_angle
C1 N1 C5 123.74(16)
C1 N1 H1 118.1
C5 N1 H1 118.1
N1 C1 C2 119.86(18)
N1 C1 H1A 120.1
C2 C1 H1A 120.1
C1 C2 C3 118.43(18)
C1 C2 H2 120.8
C3 C2 H2 120.8
C4 C3 C2 120.48(18)
C4 C3 H3A 119.8
C2 C3 H3A 119.8
C5 C4 C3 119.40(18)
C5 C4 H4A 120.3
C3 C4 H4A 120.3
N1 C5 C4 118.08(17)
N1 C5 C6 116.13(15)
C4 C5 C6 125.78(17)
N2 C6 C7 123.25(17)
N2 C6 C5 115.18(16)
C7 C6 C5 121.57(16)
C6 C7 C8 118.94(16)
C6 C7 H7 120.5
C8 C7 H7 120.5
C9 C8 C7 118.01(17)
C9 C8 C16 121.37(17)
C7 C8 C16 120.62(16)
C8 C9 C10 119.21(17)
C8 C9 H9 120.4
C10 C9 H9 120.4
N2 C10 C9 122.65(16)
N2 C10 C11 115.99(16)
C9 C10 C11 121.36(16)
C10 N2 C6 117.93(16)
N3 C11 C12 117.94(16)
N3 C11 C10 117.43(16)
C12 C11 C10 124.62(17)
C11 C12 C13 119.62(18)
C11 C12 H12 120.2
C13 C12 H12 120.2
C14 C13 C12 120.36(18)
C14 C13 H13 119.8
C12 C13 H13 119.8
C15 C14 C13 118.51(18)
C15 C14 H14 120.7
C13 C14 H14 120.7
N3 C15 C14 120.04(18)
N3 C15 H15 120.0
C14 C15 H15 120.0
C15 N3 C11 123.52(16)
C15 N3 H3 118.2
C11 N3 H3 118.2
C17 C16 C20 118.25(17)
C17 C16 C8 120.92(17)
C20 C16 C8 120.82(16)
C18 C17 C16 119.70(18)
C18 C17 H17 120.2
C16 C17 H17 120.2
N4 C18 C17 119.74(18)
N4 C18 H18 120.1
C17 C18 H18 120.1
C19 N4 C18 122.51(17)
C19 N4 H4 118.7
C18 N4 H4 118.7
N4 C19 C20 120.12(18)
N4 C19 H19 119.9
C20 C19 H19 119.9
C19 C20 C16 119.67(18)
C19 C20 H20 120.2
C16 C20 H20 120.2
O5A N5 O5B 125.86(18)
O5A N5 O5C 115.77(17)
O5B N5 O5C 118.35(16)
N5 O5C H5O5 108.0
O6B N6 O6C 123.60(18)
O6B N6 O6A 118.54(17)
O6C N6 O6A 117.86(17)
O7C N7 O7A 126.16(18)
O7C N7 O7B 115.58(16)
O7A N7 O7B 118.25(17)
N7 O7B H7O7 106.1
O8C N8 O8B 120.92(16)
O8C N8 O8A 119.78(15)
O8B N8 O8A 119.30(16)
O9A N9 O9C 123.28(17)
O9A N9 O9B 117.98(16)
O9C N9 O9B 118.74(17)

loop_
_geom_bond_atom_site_label_1
_geom_bond_atom_site_label_2
_geom_bond_distance
N1 C1 1.345(2)
N1 C5 1.358(3)
N1 H1 0.8600
C1 C2 1.378(3)
C1 H1A 0.9300
C2 C3 1.398(3)
C2 H2 0.9300
C3 C4 1.395(3)
C3 H3A 0.9300
C4 C5 1.389(3)
C4 H4A 0.9300
C5 C6 1.494(3)
C6 N2 1.351(2)
C6 C7 1.394(3)
C7 C8 1.405(3)
C7 H7 0.9300
C8 C9 1.399(3)
C8 C16 1.493(3)
C9 C10 1.406(3)
C9 H9 0.9300
C10 N2 1.345(2)
C10 C11 1.490(3)
C11 N3 1.360(2)
C11 C12 1.394(3)
C12 C13 1.395(3)
C12 H12 0.9300
C13 C14 1.393(3)
C13 H13 0.9300
C14 C15 1.382(3)
C14 H14 0.9300
C15 N3 1.344(2)
C15 H15 0.9300
N3 H3 0.8600
C16 C17 1.403(3)
C16 C20 1.404(3)
C17 C18 1.382(3)
C17 H17 0.9300
C18 N4 1.344(3)
C18 H18 0.9300
N4 C19 1.338(3)
N4 H4 0.8600
C19 C20 1.377(3)
C19 H19 0.9300
C20 H20 0.9300
N5 O5A 1.221(2)
N5 O5B 1.231(2)
N5 O5C 1.339(2)
O5C H5O5 0.8224
N6 O6B 1.232(2)
N6 O6C 1.244(2)
N6 O6A 1.313(2)
N7 O7C 1.224(2)
N7 O7A 1.225(2)
N7 O7B 1.343(2)
O7B H7O7 0.8196
N8 O8C 1.243(2)
N8 O8B 1.249(2)
N8 O8A 1.281(2)
N9 O9A 1.237(2)
N9 O9C 1.241(2)
N9 O9B 1.299(2)

loop_
_geom_hbond_atom_site_label_D
_geom_hbond_atom_site_label_H
_geom_hbond_atom_site_label_A
_geom_hbond_distance_DH
_geom_hbond_distance_HA
_geom_hbond_distance_DA
_geom_hbond_angle_DHA
_geom_hbond_site_symmetry_A
N1 H1 N2 0.86 2.27 2.667(3) 107.9 .
N3 H3 N2 0.86 2.35 2.714(2) 106.2 .
N1 H1 O8A 0.86 2.00 2.763(2) 146.8 2_766
N1 H1 O9C 0.86 2.47 2.923(3) 113.8 2_766
N3 H3 O8A 0.86 1.94 2.773(2) 164.4 2_766
N4 H4 O8B 0.86 2.04 2.849(2) 156.8 2_656
N4 H4 O8C 0.86 2.31 3.013(3) 138.7 2_656
O5C H5O5 O9B 0.82 1.67 2.491(2) 171.2 1_565
O7B H7O7 O6A 0.82 1.68 2.493(2) 173.8 .
O7B H7O7 O6C 0.82 2.53 2.986(3) 116.3 .
C1 H1A O5A 0.93 2.29 3.105(3) 146.5 1_655
C3 H3A O7A 0.93 2.47 3.077(3) 122.6 1_655
C4 H4A O9A 0.93 2.54 3.268(3) 134.8 .
C7 H7 O9C 0.93 2.57 3.424(3) 152.1 .
C9 H9 O6C 0.93 2.52 3.443(3) 174.8 1_556
C12 H12 O6C 0.93 2.59 3.502(3) 167.3 1_556
C13 H13 O9B 0.93 2.49 3.382(3) 160.7 1_566
C15 H15 O8B 0.93 2.56 3.261(3) 132.1 2_766
C15 H15 O7C 0.93 2.52 3.301(3) 141.2 1_666
C17 H17 O5B 0.93 2.47 3.394(3) 175.4 2_766
C19 H19 O7B 0.93 2.54 3.177(3) 126.0 1_556
C20 H20 O6C 0.93 2.59 3.338(3) 137.4 1_556

loop_
_geom_torsion_atom_site_label_1
_geom_torsion_atom_site_label_2
_geom_torsion_atom_site_label_3
_geom_torsion_atom_site_label_4
_geom_torsion
C5 N1 C1 C2 0.1(3)
N1 C1 C2 C3 -0.8(3)
C1 C2 C3 C4 0.7(3)
C2 C3 C4 C5 0.0(3)
C1 N1 C5 C4 0.7(3)
C1 N1 C5 C6 -179.06(15)
C3 C4 C5 N1 -0.7(3)
C3 C4 C5 C6 179.00(16)
N1 C5 C6 N2 -1.9(2)
C4 C5 C6 N2 178.42(17)
N1 C5 C6 C7 176.98(16)
C4 C5 C6 C7 -2.7(3)
N2 C6 C7 C8 -1.2(3)
C5 C6 C7 C8 -179.99(15)
C6 C7 C8 C9 0.7(2)
C6 C7 C8 C16 180.00(16)
C7 C8 C9 C10 0.4(2)
C16 C8 C9 C10 -178.90(15)
C8 C9 C10 N2 -1.1(3)
C8 C9 C10 C11 179.09(15)
C9 C10 N2 C6 0.6(2)
C11 C10 N2 C6 -179.60(15)
C7 C6 N2 C10 0.6(3)
C5 C6 N2 C10 179.44(14)
N2 C10 C11 N3 -9.5(2)
C9 C10 C11 N3 170.30(15)
N2 C10 C11 C12 169.72(16)
C9 C10 C11 C12 -10.5(3)
N3 C11 C12 C13 0.6(3)
C10 C11 C12 C13 -178.60(17)
C11 C12 C13 C14 -1.2(3)
C12 C13 C14 C15 0.7(3)
C13 C14 C15 N3 0.3(3)
C14 C15 N3 C11 -0.8(3)
C12 C11 N3 C15 0.4(3)
C10 C11 N3 C15 179.67(16)
C9 C8 C16 C17 -153.79(17)
C7 C8 C16 C17 26.9(2)
C9 C8 C16 C20 27.2(2)
C7 C8 C16 C20 -152.16(17)
C20 C16 C17 C18 -0.5(3)
C8 C16 C17 C18 -179.61(16)
C16 C17 C18 N4 0.6(3)
C17 C18 N4 C19 -0.3(3)
C18 N4 C19 C20 -0.2(3)
N4 C19 C20 C16 0.3(3)
C17 C16 C20 C19 0.0(3)
C8 C16 C20 C19 179.12(16)
